data_1000263
loop_
_publ_author_name
'Hemon, A'
'Courbion, G'

_publ_section_title 'Crystal Structure of Sr~10~ Al~2~ F~25~ Cl'
_journal_coden_ASTM JSSCBI
_journal_name_full 'Journal of Solid State Chemistry'
_journal_page_first 293
_journal_page_last 298
_journal_paper_doi 10.1016/0022-4596(89)90017-0
_journal_volume 81
_journal_year 1989
_chemical_formula_structural 'Sr10 Al2 F25 Cl'
_chemical_formula_sum 'Al2 Cl F25 Sr10'
_chemical_name_systematic
;
Strontium hexafluoroaluminate fluoride chloride (10/2/13/1)
;
_space_group_IT_number 227
_symmetry_cell_setting cubic
_symmetry_space_group_name_Hall 'F 4d 2 3 -1d'
_symmetry_space_group_name_H-M 'F d -3 m :1'
_cell_angle_alpha 90
_cell_angle_beta 90
_cell_angle_gamma 90
_cell_formula_units_Z 8
_cell_length_a 16.4209(3)
_cell_length_b 16.4209(3)
_cell_length_c 16.4209(3)
_cell_volume 4427.8
_exptl_crystal_density_meas 4.32
_refine_ls_R_factor_all 0.022
_cod_original_sg_symbol_H-M 'F d -3 m S'
_cod_database_code 1000263

loop_
_symmetry_equiv_pos_as_xyz
x,y,z
y,z,x
z,x,y
x,z,y
y,x,z
z,y,x
x,-y,-z
y,-z,-x
z,-x,-y
x,-z,-y
y,-x,-z
z,-y,-x
-x,y,-z
-y,z,-x
-z,x,-y
-x,z,-y
-y,x,-z
-z,y,-x
-x,-y,z
-y,-z,x
-z,-x,y
-x,-z,y
-y,-x,z
-z,-y,x
1/4-x,1/4-y,1/4-z
1/4-y,1/4-z,1/4-x
1/4-z,1/4-x,1/4-y
1/4-x,1/4-z,1/4-y
1/4-y,1/4-x,1/4-z
1/4-z,1/4-y,1/4-x
1/4-x,1/4+y,1/4+z
1/4-y,1/4+z,1/4+x
1/4-z,1/4+x,1/4+y
1/4-x,1/4+z,1/4+y
1/4-y,1/4+x,1/4+z
1/4-z,1/4+y,1/4+x
1/4+x,1/4-y,1/4+z
1/4+y,1/4-z,1/4+x
1/4+z,1/4-x,1/4+y
1/4+x,1/4-z,1/4+y
1/4+y,1/4-x,1/4+z
1/4+z,1/4-y,1/4+x
1/4+x,1/4+y,1/4-z
1/4+y,1/4+z,1/4-x
1/4+z,1/4+x,1/4-y
1/4+x,1/4+z,1/4-y
1/4+y,1/4+x,1/4-z
1/4+z,1/4+y,1/4-x
x,1/2+y,1/2+z
1/2+x,y,1/2+z
1/2+x,1/2+y,z
y,1/2+z,1/2+x
1/2+y,z,1/2+x
1/2+y,1/2+z,x
z,1/2+x,1/2+y
1/2+z,x,1/2+y
1/2+z,1/2+x,y
x,1/2+z,1/2+y
1/2+x,z,1/2+y
1/2+x,1/2+z,y
y,1/2+x,1/2+z
1/2+y,x,1/2+z
1/2+y,1/2+x,z
z,1/2+y,1/2+x
1/2+z,y,1/2+x
1/2+z,1/2+y,x
x,1/2-y,1/2-z
1/2+x,-y,1/2-z
1/2+x,1/2-y,-z
y,1/2-z,1/2-x
1/2+y,-z,1/2-x
1/2+y,1/2-z,-x
z,1/2-x,1/2-y
1/2+z,-x,1/2-y
1/2+z,1/2-x,-y
x,1/2-z,1/2-y
1/2+x,-z,1/2-y
1/2+x,1/2-z,-y
y,1/2-x,1/2-z
1/2+y,-x,1/2-z
1/2+y,1/2-x,-z
z,1/2-y,1/2-x
1/2+z,-y,1/2-x
1/2+z,1/2-y,-x
-x,1/2+y,1/2-z
1/2-x,y,1/2-z
1/2-x,1/2+y,-z
-y,1/2+z,1/2-x
1/2-y,z,1/2-x
1/2-y,1/2+z,-x
-z,1/2+x,1/2-y
1/2-z,x,1/2-y
1/2-z,1/2+x,-y
-x,1/2+z,1/2-y
1/2-x,z,1/2-y
1/2-x,1/2+z,-y
-y,1/2+x,1/2-z
1/2-y,x,1/2-z
1/2-y,1/2+x,-z
-z,1/2+y,1/2-x
1/2-z,y,1/2-x
1/2-z,1/2+y,-x
-x,1/2-y,1/2+z
1/2-x,-y,1/2+z
1/2-x,1/2-y,z
-y,1/2-z,1/2+x
1/2-y,-z,1/2+x
1/2-y,1/2-z,x
-z,1/2-x,1/2+y
1/2-z,-x,1/2+y
1/2-z,1/2-x,y
-x,1/2-z,1/2+y
1/2-x,-z,1/2+y
1/2-x,1/2-z,y
-y,1/2-x,1/2+z
1/2-y,-x,1/2+z
1/2-y,1/2-x,z
-z,1/2-y,1/2+x
1/2-z,-y,1/2+x
1/2-z,1/2-y,x
1/4-x,3/4-y,3/4-z
3/4-x,1/4-y,3/4-z
3/4-x,3/4-y,1/4-z
1/4-y,3/4-z,3/4-x
3/4-y,1/4-z,3/4-x
3/4-y,3/4-z,1/4-x
1/4-z,3/4-x,3/4-y
3/4-z,1/4-x,3/4-y
3/4-z,3/4-x,1/4-y
1/4-x,3/4-z,3/4-y
3/4-x,1/4-z,3/4-y
3/4-x,3/4-z,1/4-y
1/4-y,3/4-x,3/4-z
3/4-y,1/4-x,3/4-z
3/4-y,3/4-x,1/4-z
1/4-z,3/4-y,3/4-x
3/4-z,1/4-y,3/4-x
3/4-z,3/4-y,1/4-x
1/4-x,3/4+y,3/4+z
3/4-x,1/4+y,3/4+z
3/4-x,3/4+y,1/4+z
1/4-y,3/4+z,3/4+x
3/4-y,1/4+z,3/4+x
3/4-y,3/4+z,1/4+x
1/4-z,3/4+x,3/4+y
3/4-z,1/4+x,3/4+y
3/4-z,3/4+x,1/4+y
1/4-x,3/4+z,3/4+y
3/4-x,1/4+z,3/4+y
3/4-x,3/4+z,1/4+y
1/4-y,3/4+x,3/4+z
3/4-y,1/4+x,3/4+z
3/4-y,3/4+x,1/4+z
1/4-z,3/4+y,3/4+x
3/4-z,1/4+y,3/4+x
3/4-z,3/4+y,1/4+x
1/4+x,3/4-y,3/4+z
3/4+x,1/4-y,3/4+z
3/4+x,3/4-y,1/4+z
1/4+y,3/4-z,3/4+x
3/4+y,1/4-z,3/4+x
3/4+y,3/4-z,1/4+x
1/4+z,3/4-x,3/4+y
3/4+z,1/4-x,3/4+y
3/4+z,3/4-x,1/4+y
1/4+x,3/4-z,3/4+y
3/4+x,1/4-z,3/4+y
3/4+x,3/4-z,1/4+y
1/4+y,3/4-x,3/4+z
3/4+y,1/4-x,3/4+z
3/4+y,3/4-x,1/4+z
1/4+z,3/4-y,3/4+x
3/4+z,1/4-y,3/4+x
3/4+z,3/4-y,1/4+x
1/4+x,3/4+y,3/4-z
3/4+x,1/4+y,3/4-z
3/4+x,3/4+y,1/4-z
1/4+y,3/4+z,3/4-x
3/4+y,1/4+z,3/4-x
3/4+y,3/4+z,1/4-x
1/4+z,3/4+x,3/4-y
3/4+z,1/4+x,3/4-y
3/4+z,3/4+x,1/4-y
1/4+x,3/4+z,3/4-y
3/4+x,1/4+z,3/4-y
3/4+x,3/4+z,1/4-y
1/4+y,3/4+x,3/4-z
3/4+y,1/4+x,3/4-z
3/4+y,3/4+x,1/4-z
1/4+z,3/4+y,3/4-x
3/4+z,1/4+y,3/4-x
3/4+z,3/4+y,1/4-x

loop_
_atom_site_aniso_label
_atom_site_aniso_U_11
_atom_site_aniso_U_12
_atom_site_aniso_U_13
_atom_site_aniso_U_22
_atom_site_aniso_U_23
_atom_site_aniso_U_33
Sr1 0.0076(1) -0.0004(1) -0.0004(1) 0.0076(1) -0.0004(1) 0.0076(1)
Sr2 0.0095(2) 0. 0. 0.0089(1) -0.0015(2) 0.0089(1)
Al1 0.0056(4) -0.0008(5) -0.0008(5) 0.0056(4) -0.0008(5) 0.0056(4)
Cl1 0.0149(5) 0. 0. 0.0149(5) 0. 0.0149(5)
F1 0.0130(6) .0000(5) .0000(5) 0.0130(6) .0000(5) 0.0117(9)
F2 0.0115(6) -0.0034(8) -0.0015(5) 0.0115(6) -0.0015(5) 0.0132(9)
F3 0.0082(12) 0. 0. 0.0082(12) 0. 0.0082(12)

loop_
_atom_site_label
_atom_site_type_symbol
_atom_site_symmetry_multiplicity
_atom_site_Wyckoff_symbol
_atom_site_fract_x
_atom_site_fract_y
_atom_site_fract_z
_atom_site_occupancy
_atom_site_attached_hydrogens
_atom_site_calc_flag
Sr1 Sr2+ 32 e 0.4146 0.4146 0.4146 1. 0 d
Sr2 Sr2+ 48 f 0.1946 0. 0. 1. 0 d
Al1 Al3+ 16 d 0.625 0.625 0.625 1. 0 d
Cl1 Cl1- 8 a 0. 0. 0. 1. 0 d
F1 F1- 96 g 0.6032(1) 0.6032(1) 0.2677(1) 1. 0 d
F2 F1- 96 g 0.4470(1) 0.4470(1) 0.6624(1) 1. 0 d
F3 F1- 8 b 0.5 0.5 0.5 1. 0 d

loop_
_atom_type_symbol
_atom_type_oxidation_number
Sr2+ 2.000
Al3+ 3.000
Cl1- -1.000
F1- -1.000
